data_7016721
loop_
_publ_author_name
'Pattacini, Roberto'
'Teo, Peili'
'Zhang, Jun'
'Lan, Yanhua'
'Powell, Annie K.'
'Nehrkorn, Joscha'
'Waldmann, Oliver'
'Hor, T. S. Andy'
'Braunstein, Pierre'

_publ_section_title
;
 Synthesis, characterization, and single-molecule metamagnetism of new
 Co(ii) polynuclear complexes of pyridine-2-ylmethanol.
;
_journal_issue 40
_journal_name_full 'Dalton transactions (Cambridge, England : 2003)'
_journal_page_first 10526
_journal_page_last 10534
_journal_paper_doi 10.1039/c1dt10631g
_journal_volume 40
_journal_year 2011
_chemical_formula_moiety 'C72 H72 Co6 N12 Na O12, 2(C H2 Cl2), Cl'
_chemical_formula_sum 'C74 H76 Cl5 Co6 N12 Na O12'
_chemical_formula_weight 1879.29
_space_group_IT_number 2
_symmetry_cell_setting triclinic
_symmetry_Int_Tables_number 2
_symmetry_space_group_name_Hall '-P 1'
_symmetry_space_group_name_H-M 'P -1'
_atom_sites_solution_hydrogens geom
_atom_sites_solution_primary direct
_atom_sites_solution_secondary difmap
_audit_creation_method SHELXL-97
_cell_angle_alpha 93.097(1)
_cell_angle_beta 95.183(1)
_cell_angle_gamma 90.982(1)
_cell_formula_units_Z 1
_cell_length_a 10.2761(7)
_cell_length_b 13.5914(9)
_cell_length_c 14.2153(9)
_cell_measurement_reflns_used 8863
_cell_measurement_temperature 173(2)
_cell_measurement_theta_max 27.48
_cell_measurement_theta_min 2.35
_cell_volume 1973.9(2)
_computing_cell_refinement 'Bruker SMART'
_computing_data_collection 'Bruker SMART'
_computing_data_reduction 'Bruker SAINT'
_computing_molecular_graphics 'Bruker SHELXTL'
_computing_publication_material 'Bruker SHELXTL'
_computing_structure_refinement 'SHELXL-97 (Sheldrick, 1997)'
_computing_structure_solution 'SHELXS-97 (Sheldrick, 1990)'
_diffrn_ambient_temperature 173(2)
_diffrn_measured_fraction_theta_full 0.995
_diffrn_measured_fraction_theta_max 0.995
_diffrn_measurement_device_type 'CCD area detector'
_diffrn_measurement_method 'phi and omega scans'
_diffrn_radiation_monochromator graphite
_diffrn_radiation_probe x-ray
_diffrn_radiation_type MoK\a
_diffrn_radiation_wavelength 0.71073
_diffrn_reflns_av_R_equivalents 0.0272
_diffrn_reflns_av_sigmaI/netI 0.0357
_diffrn_reflns_limit_h_max 13
_diffrn_reflns_limit_h_min -13
_diffrn_reflns_limit_k_max 17
_diffrn_reflns_limit_k_min -17
_diffrn_reflns_limit_l_max 18
_diffrn_reflns_limit_l_min -18
_diffrn_reflns_number 21040
_diffrn_reflns_theta_full 27.49
_diffrn_reflns_theta_max 27.49
_diffrn_reflns_theta_min 1.99
_diffrn_source 'fine-focus sealed tube'
_exptl_absorpt_coefficient_mu 1.474
_exptl_absorpt_correction_T_max 0.8203
_exptl_absorpt_correction_T_min 0.4717
_exptl_absorpt_correction_type multi-scan
_exptl_absorpt_process_details
;
R.H. Blessing, Acta Crystallogr., Sect A 1995, 51, 33-38
;
_exptl_crystal_colour Orange
_exptl_crystal_density_diffrn 1.581
_exptl_crystal_density_method 'not measured'
_exptl_crystal_description Block
_exptl_crystal_F_000 958
_exptl_crystal_size_max 0.60
_exptl_crystal_size_mid 0.20
_exptl_crystal_size_min 0.14
_refine_diff_density_max 2.287
_refine_diff_density_min -1.539
_refine_diff_density_rms 0.131
_refine_ls_extinction_method none
_refine_ls_goodness_of_fit_ref 1.078
_refine_ls_hydrogen_treatment constr
_refine_ls_matrix_type full
_refine_ls_number_parameters 524
_refine_ls_number_reflns 9021
_refine_ls_number_restraints 4
_refine_ls_restrained_S_all 1.079
_refine_ls_R_factor_all 0.0566
_refine_ls_R_factor_gt 0.0483
_refine_ls_shift/su_max 0.002
_refine_ls_shift/su_mean 0.000
_refine_ls_structure_factor_coef Fsqd
_refine_ls_weighting_details 'calc w=1/[\s^2^(Fo^2^)+(0.0793P)^2^+2.9667P] where P=(Fo^2^+2Fc^2^)/3'
_refine_ls_weighting_scheme calc
_refine_ls_wR_factor_gt 0.1375
_refine_ls_wR_factor_ref 0.1432
_reflns_number_gt 7698
_reflns_number_total 9021
_reflns_threshold_expression >2sigma(I)
_cod_data_source_file c1dt10631g.txt
_cod_data_source_block Compound2
_cod_depositor_comments
;
The following automatic conversions were performed:

'_exptl_absorpt_correction_type' value 'Multi-scan' changed to
'multi-scan' according to
/home/saulius/struct/CIF-dictionaries/cif_core.dic dictionary named
'cif_core.dic' version 2.4.1 from 2010-06-29.

Automatic conversion script
Id: cif_fix_values 1715 2011-07-08 13:25:40Z adriana 
;
_cod_database_code 7016721

loop_
_symmetry_equiv_pos_as_xyz
'x, y, z'
'-x, -y, -z'

loop_
_atom_site_label
_atom_site_type_symbol
_atom_site_fract_x
_atom_site_fract_y
_atom_site_fract_z
_atom_site_U_iso_or_equiv
_atom_site_adp_type
_atom_site_occupancy
_atom_site_symmetry_multiplicity
_atom_site_calc_flag
_atom_site_refinement_flags
_atom_site_disorder_assembly
_atom_site_disorder_group
Co1 Co 0.39363(4) 0.63998(3) 0.34130(3) 0.01633(11) Uani 1 1 d . . .
Co2 Co 0.48015(4) 0.42558(3) 0.28213(3) 0.01646(11) Uani 1 1 d . . .
Co3 Co 0.55138(4) 0.27919(3) 0.44540(3) 0.01710(11) Uani 1 1 d . . .
Cl1 Cl 0.96439(16) 0.97399(11) 0.09057(13) 0.0296(3) Uani 0.50 1 d P . .
Na1 Na 0.5000 0.5000 0.5000 0.0130(3) Uani 1 2 d S . .
O1 O 0.4701(2) 0.76202(15) 0.42287(15) 0.0213(4) Uani 1 1 d . . .
O2 O 0.33630(19) 0.60778(15) 0.47158(15) 0.0177(4) Uani 1 1 d . . .
O3 O 0.3358(2) 0.52737(15) 0.24780(15) 0.0205(4) Uani 1 1 d . . .
O4 O 0.56081(19) 0.54572(15) 0.35790(14) 0.0174(4) Uani 1 1 d . . .
O5 O 0.6037(2) 0.31677(16) 0.31486(16) 0.0239(5) Uani 1 1 d . . .
O6 O 0.4021(2) 0.37150(15) 0.40789(15) 0.0181(4) Uani 1 1 d . . .
N1 N 0.4881(2) 0.72477(18) 0.24261(18) 0.0188(5) Uani 1 1 d . . .
N2 N 0.2001(2) 0.70035(18) 0.33545(18) 0.0198(5) Uani 1 1 d . . .
N3 N 0.3389(3) 0.34282(19) 0.18789(18) 0.0206(5) Uani 1 1 d . . .
N4 N 0.6126(3) 0.48066(18) 0.18566(18) 0.0195(5) Uani 1 1 d . . .
N5 N 0.7069(3) 0.18170(18) 0.42139(19) 0.0213(5) Uani 1 1 d . . .
N6 N 0.4030(3) 0.17494(19) 0.38235(18) 0.0223(5) Uani 1 1 d . . .
C1 C 0.4914(3) 0.6994(2) 0.1502(2) 0.0236(6) Uani 1 1 d . . .
H1 H 0.4378 0.6475 0.1235 0.028 Uiso 1 1 calc R . .
C2 C 0.5707(4) 0.7471(3) 0.0934(2) 0.0298(7) Uani 1 1 d . . .
H2 H 0.5712 0.7276 0.0297 0.036 Uiso 1 1 calc R . .
C3 C 0.6501(4) 0.8249(3) 0.1335(3) 0.0315(7) Uani 1 1 d . . .
H3 H 0.7054 0.8580 0.0970 0.038 Uiso 1 1 calc R . .
C4 C 0.6460(3) 0.8526(2) 0.2276(2) 0.0267(7) Uani 1 1 d . . .
H4 H 0.6969 0.9055 0.2552 0.032 Uiso 1 1 calc R . .
C5 C 0.5643(3) 0.8001(2) 0.2813(2) 0.0194(6) Uani 1 1 d . . .
C6 C 0.5620(3) 0.8207(2) 0.3868(2) 0.0218(6) Uani 1 1 d . . .
H6A H 0.6476 0.8088 0.4182 0.026 Uiso 1 1 calc R . .
H6B H 0.5423 0.8894 0.3995 0.026 Uiso 1 1 calc R . .
C7 C 0.1444(3) 0.7603(2) 0.2723(2) 0.0236(6) Uani 1 1 d . . .
H7 H 0.1903 0.7761 0.2215 0.028 Uiso 1 1 calc R . .
C8 C 0.0218(3) 0.8000(2) 0.2790(3) 0.0271(7) Uani 1 1 d . . .
H8 H -0.0145 0.8407 0.2336 0.033 Uiso 1 1 calc R . .
C9 C -0.0447(3) 0.7765(2) 0.3561(3) 0.0301(7) Uani 1 1 d . . .
H9 H -0.1261 0.8028 0.3641 0.036 Uiso 1 1 calc R . .
C10 C 0.0110(3) 0.7139(2) 0.4205(2) 0.0261(7) Uani 1 1 d . . .
H10 H -0.0330 0.6969 0.4719 0.031 Uiso 1 1 calc R . .
C11 C 0.1338(3) 0.6765(2) 0.4079(2) 0.0204(6) Uani 1 1 d . . .
C12 C 0.2019(3) 0.6062(2) 0.4753(2) 0.0208(6) Uani 1 1 d . . .
H12A H 0.1823 0.6242 0.5394 0.025 Uiso 1 1 calc R . .
H12B H 0.1680 0.5398 0.4592 0.025 Uiso 1 1 calc R . .
C13 C 0.3533(3) 0.2494(2) 0.1534(2) 0.0246(6) Uani 1 1 d . . .
H13 H 0.4344 0.2204 0.1633 0.030 Uiso 1 1 calc R . .
C14 C 0.2513(4) 0.1954(2) 0.1036(2) 0.0299(7) Uani 1 1 d . . .
H14 H 0.2644 0.1319 0.0791 0.036 Uiso 1 1 calc R . .
C15 C 0.1304(4) 0.2373(3) 0.0910(3) 0.0349(8) Uani 1 1 d . . .
H15 H 0.0601 0.2021 0.0588 0.042 Uiso 1 1 calc R . .
C16 C 0.1151(3) 0.3330(3) 0.1271(2) 0.0297(7) Uani 1 1 d . . .
H16 H 0.0343 0.3627 0.1193 0.036 Uiso 1 1 calc R . .
C17 C 0.2221(3) 0.3840(2) 0.1752(2) 0.0213(6) Uani 1 1 d . . .
C18 C 0.2126(3) 0.4885(2) 0.2179(2) 0.0217(6) Uani 1 1 d . . .
H18A H 0.1702 0.5296 0.1711 0.026 Uiso 1 1 calc R . .
H18B H 0.1599 0.4880 0.2711 0.026 Uiso 1 1 calc R . .
C19 C 0.6211(3) 0.4570(2) 0.0942(2) 0.0269(7) Uani 1 1 d . . .
H19 H 0.5569 0.4154 0.0623 0.032 Uiso 1 1 calc R . .
C20 C 0.7211(4) 0.4913(3) 0.0443(3) 0.0347(8) Uani 1 1 d . . .
H20 H 0.7224 0.4753 -0.0200 0.042 Uiso 1 1 calc R . .
C21 C 0.8188(4) 0.5499(3) 0.0933(3) 0.0369(9) Uani 1 1 d . . .
H21 H 0.8887 0.5726 0.0626 0.044 Uiso 1 1 calc R . .
C22 C 0.8115(3) 0.5744(3) 0.1883(2) 0.0290(7) Uani 1 1 d . . .
H22 H 0.8766 0.6135 0.2223 0.035 Uiso 1 1 calc R . .
C23 C 0.7051(3) 0.5397(2) 0.2324(2) 0.0195(6) Uani 1 1 d . . .
C24 C 0.6862(3) 0.5674(2) 0.3352(2) 0.0190(6) Uani 1 1 d . . .
H24A H 0.7484 0.5322 0.3756 0.023 Uiso 1 1 calc R . .
H24B H 0.7044 0.6374 0.3476 0.023 Uiso 1 1 calc R . .
C25 C 0.7431(3) 0.1089(2) 0.4772(2) 0.0242(6) Uani 1 1 d . . .
H25 H 0.7100 0.1067 0.5358 0.029 Uiso 1 1 calc R . .
C26 C 0.8282(3) 0.0364(2) 0.4507(3) 0.0271(7) Uani 1 1 d . . .
H26 H 0.8519 -0.0136 0.4906 0.033 Uiso 1 1 calc R . .
C27 C 0.8768(3) 0.0408(2) 0.3633(3) 0.0295(7) Uani 1 1 d . . .
H27 H 0.9338 -0.0068 0.3434 0.035 Uiso 1 1 calc R . .
C28 C 0.8405(3) 0.1157(2) 0.3062(2) 0.0261(7) Uani 1 1 d . . .
H28 H 0.8725 0.1192 0.2473 0.031 Uiso 1 1 calc R . .
C29 C 0.7549(3) 0.1869(2) 0.3376(2) 0.0215(6) Uani 1 1 d . . .
C30 C 0.7104(3) 0.2733(2) 0.2803(2) 0.0241(6) Uani 1 1 d . . .
H30A H 0.7813 0.3216 0.2821 0.029 Uiso 1 1 calc R . .
H30B H 0.6884 0.2505 0.2148 0.029 Uiso 1 1 calc R . .
C31 C 0.4149(4) 0.0818(2) 0.3494(2) 0.0281(7) Uani 1 1 d . . .
H31 H 0.4965 0.0533 0.3569 0.034 Uiso 1 1 calc R . .
C32 C 0.3114(4) 0.0257(3) 0.3046(3) 0.0329(8) Uani 1 1 d . . .
H32 H 0.3233 -0.0389 0.2825 0.040 Uiso 1 1 calc R . .
C33 C 0.1903(4) 0.0678(3) 0.2934(3) 0.0323(8) Uani 1 1 d . . .
H33 H 0.1190 0.0324 0.2629 0.039 Uiso 1 1 calc R . .
C34 C 0.1766(3) 0.1642(3) 0.3285(2) 0.0277(7) Uani 1 1 d . . .
H34 H 0.0955 0.1937 0.3231 0.033 Uiso 1 1 calc R . .
C35 C 0.2859(3) 0.2160(2) 0.3719(2) 0.0211(6) Uani 1 1 d . . .
C36 C 0.2822(3) 0.3236(2) 0.4088(2) 0.0203(6) Uani 1 1 d . . .
H36A H 0.2168 0.3575 0.3699 0.024 Uiso 1 1 calc R . .
H36B H 0.2568 0.3261 0.4729 0.024 Uiso 1 1 calc R . .
C1S C 0.2734(8) 0.8768(5) 1.0375(6) 0.088(3) Uani 0.857(3) 1 d PD A 1
H1S1 H 0.3288 0.8726 1.0960 0.106 Uiso 0.857(3) 1 calc PR A 1
H1S2 H 0.1987 0.9163 1.0505 0.106 Uiso 0.857(3) 1 calc PR A 1
Cl1A Cl 0.3588(3) 0.9311(2) 0.9558(3) 0.1327(13) Uani 0.857(3) 1 d PD A 1
Cl1B Cl 0.22164(13) 0.76159(11) 0.99511(10) 0.0540(4) Uani 0.857(3) 1 d PD A 1
Cl2A Cl 0.4108(5) 0.9207(4) 0.9072(4) 0.0183(14) Uani 0.143(3) 1 d PD A 2
Cl2B Cl 0.3300(8) 0.9303(5) 1.0974(5) 0.042(2) Uani 0.143(3) 1 d PD A 2
C2S C 0.299(4) 0.873(3) 0.9839(16) 0.088(3) Uani 0.143(3) 1 d PD A 2
H2S1 H 0.2098 0.8853 0.9592 0.106 Uiso 0.143(3) 1 calc PR A 2
H2S2 H 0.3086 0.8024 0.9869 0.106 Uiso 0.143(3) 1 calc PR A 2

loop_
_atom_site_aniso_label
_atom_site_aniso_U_11
_atom_site_aniso_U_22
_atom_site_aniso_U_33
_atom_site_aniso_U_23
_atom_site_aniso_U_13
_atom_site_aniso_U_12
Co1 0.01471(19) 0.01449(19) 0.0199(2) 0.00233(14) 0.00137(15) -0.00068(14)
Co2 0.0159(2) 0.01416(19) 0.0193(2) 0.00121(14) 0.00124(15) -0.00092(14)
Co3 0.0171(2) 0.01391(19) 0.0205(2) 0.00185(15) 0.00219(15) 0.00106(14)
Cl1 0.0255(8) 0.0184(7) 0.0421(9) 0.0019(6) -0.0123(7) 0.0006(6)
Na1 0.0132(7) 0.0105(7) 0.0154(7) 0.0022(5) 0.0012(6) 0.0007(5)
O1 0.0233(11) 0.0184(10) 0.0223(10) 0.0017(8) 0.0041(8) -0.0061(8)
O2 0.0142(9) 0.0167(10) 0.0224(10) 0.0043(8) 0.0016(8) -0.0001(8)
O3 0.0158(10) 0.0178(10) 0.0269(11) -0.0003(8) -0.0022(8) -0.0011(8)
O4 0.0140(9) 0.0172(10) 0.0211(10) 0.0016(8) 0.0022(8) -0.0006(8)
O5 0.0245(11) 0.0223(11) 0.0267(11) 0.0068(9) 0.0075(9) 0.0086(9)
O6 0.0152(10) 0.0171(10) 0.0219(10) 0.0020(8) 0.0016(8) -0.0014(8)
N1 0.0171(12) 0.0166(11) 0.0227(12) 0.0043(9) 0.0006(9) 0.0008(9)
N2 0.0170(12) 0.0167(12) 0.0252(13) 0.0017(10) -0.0014(10) 0.0000(9)
N3 0.0233(13) 0.0187(12) 0.0197(12) 0.0017(10) 0.0024(10) -0.0048(10)
N4 0.0215(12) 0.0157(11) 0.0215(12) 0.0033(9) 0.0016(10) 0.0009(9)
N5 0.0203(12) 0.0169(12) 0.0265(13) -0.0003(10) 0.0018(10) 0.0013(10)
N6 0.0260(13) 0.0184(12) 0.0220(12) 0.0018(10) 0.0001(10) -0.0022(10)
C1 0.0244(15) 0.0213(15) 0.0247(15) 0.0037(12) -0.0013(12) -0.0015(12)
C2 0.0377(19) 0.0307(17) 0.0214(15) 0.0060(13) 0.0038(14) -0.0029(14)
C3 0.0325(18) 0.0300(17) 0.0333(18) 0.0088(14) 0.0076(14) -0.0067(14)
C4 0.0282(17) 0.0224(15) 0.0296(16) 0.0055(13) 0.0021(13) -0.0076(13)
C5 0.0181(14) 0.0167(13) 0.0233(14) 0.0051(11) 0.0000(11) 0.0011(11)
C6 0.0234(15) 0.0147(13) 0.0273(16) 0.0017(11) 0.0022(12) -0.0039(11)
C7 0.0208(15) 0.0197(14) 0.0296(16) 0.0018(12) -0.0013(12) -0.0011(11)
C8 0.0235(16) 0.0184(15) 0.0381(18) 0.0034(13) -0.0061(13) 0.0026(12)
C9 0.0166(15) 0.0231(16) 0.050(2) -0.0009(14) 0.0015(14) 0.0028(12)
C10 0.0175(14) 0.0251(15) 0.0358(17) -0.0008(13) 0.0058(13) -0.0022(12)
C11 0.0156(14) 0.0159(13) 0.0291(15) 0.0000(11) 0.0001(11) -0.0022(11)
C12 0.0163(14) 0.0196(14) 0.0271(15) 0.0042(12) 0.0032(11) -0.0023(11)
C13 0.0290(16) 0.0219(15) 0.0233(15) 0.0016(12) 0.0047(12) -0.0035(12)
C14 0.041(2) 0.0224(15) 0.0258(16) -0.0030(13) 0.0043(14) -0.0077(14)
C15 0.039(2) 0.0319(18) 0.0311(18) -0.0039(14) -0.0052(15) -0.0134(15)
C16 0.0255(17) 0.0315(17) 0.0307(17) 0.0010(14) -0.0034(13) -0.0069(14)
C17 0.0229(15) 0.0211(14) 0.0195(14) 0.0034(11) 0.0003(11) -0.0051(12)
C18 0.0174(14) 0.0213(15) 0.0257(15) 0.0015(12) -0.0010(11) -0.0029(11)
C19 0.0312(17) 0.0250(16) 0.0242(15) -0.0011(12) 0.0028(13) -0.0021(13)
C20 0.046(2) 0.0336(18) 0.0256(17) -0.0009(14) 0.0129(15) -0.0049(16)
C21 0.038(2) 0.039(2) 0.0361(19) 0.0018(16) 0.0196(16) -0.0086(16)
C22 0.0254(16) 0.0296(17) 0.0325(17) 0.0006(14) 0.0073(14) -0.0065(13)
C23 0.0192(14) 0.0161(13) 0.0234(14) 0.0025(11) 0.0017(11) 0.0008(11)
C24 0.0160(13) 0.0182(13) 0.0232(14) 0.0025(11) 0.0033(11) -0.0005(11)
C25 0.0246(15) 0.0202(14) 0.0274(16) 0.0020(12) -0.0005(12) 0.0005(12)
C26 0.0227(16) 0.0177(14) 0.0403(19) 0.0042(13) -0.0032(14) 0.0015(12)
C27 0.0193(15) 0.0194(15) 0.049(2) -0.0044(14) 0.0048(14) 0.0037(12)
C28 0.0204(15) 0.0242(15) 0.0336(17) -0.0042(13) 0.0045(13) 0.0018(12)
C29 0.0176(14) 0.0184(14) 0.0276(15) -0.0023(12) 0.0002(12) -0.0019(11)
C30 0.0222(15) 0.0265(16) 0.0243(15) 0.0025(12) 0.0039(12) 0.0050(12)
C31 0.0327(18) 0.0189(15) 0.0319(17) 0.0030(13) -0.0011(14) -0.0032(13)
C32 0.046(2) 0.0206(16) 0.0311(18) -0.0003(13) -0.0003(15) -0.0098(15)
C33 0.0338(19) 0.0314(18) 0.0303(17) -0.0018(14) 0.0010(14) -0.0175(15)
C34 0.0225(16) 0.0300(17) 0.0303(17) 0.0020(13) 0.0028(13) -0.0071(13)
C35 0.0241(15) 0.0216(14) 0.0179(13) 0.0042(11) 0.0032(11) -0.0062(12)
C36 0.0162(14) 0.0221(14) 0.0229(14) 0.0029(11) 0.0027(11) -0.0028(11)
C1S 0.073(5) 0.065(4) 0.119(8) -0.030(5) -0.020(5) 0.033(4)
Cl1A 0.130(3) 0.0749(15) 0.191(4) 0.0479(19) -0.020(2) 0.0047(16)
Cl1B 0.0438(7) 0.0668(9) 0.0482(7) -0.0065(6) -0.0106(5) 0.0201(6)
Cl2A 0.011(2) 0.021(2) 0.023(3) -0.0114(19) 0.0093(17) 0.0020(17)
Cl2B 0.059(5) 0.034(4) 0.033(3) -0.001(3) -0.004(3) 0.013(3)
C2S 0.073(5) 0.065(4) 0.119(8) -0.030(5) -0.020(5) 0.033(4)

loop_
_atom_type_symbol
_atom_type_description
_atom_type_scat_dispersion_real
_atom_type_scat_dispersion_imag
_atom_type_scat_source
C C 0.0033 0.0016 'International Tables Vol C Tables 4.2.6.8 and 6.1.1.4'
H H 0.0000 0.0000 'International Tables Vol C Tables 4.2.6.8 and 6.1.1.4'
N N 0.0061 0.0033 'International Tables Vol C Tables 4.2.6.8 and 6.1.1.4'
Co Co 0.3494 0.9721 'International Tables Vol C Tables 4.2.6.8 and 6.1.1.4'
O O 0.0106 0.0060 'International Tables Vol C Tables 4.2.6.8 and 6.1.1.4'
Cl Cl 0.1484 0.1585 'International Tables Vol C Tables 4.2.6.8 and 6.1.1.4'
Na Na 0.0362 0.0249 'International Tables Vol C Tables 4.2.6.8 and 6.1.1.4'

loop_
_geom_angle_atom_site_label_1
_geom_angle_atom_site_label_2
_geom_angle_atom_site_label_3
_geom_angle
_geom_angle_site_symmetry_1
_geom_angle_site_symmetry_3
O3 Co1 O2 108.39(9) . .
O3 Co1 O1 171.76(9) . .
O2 Co1 O1 79.58(8) . .
O3 Co1 N1 95.71(9) . .
O2 Co1 N1 155.85(9) . .
O1 Co1 N1 76.29(9) . .
O3 Co1 N2 92.61(9) . .
O2 Co1 N2 78.39(9) . .
O1 Co1 N2 91.06(9) . .
N1 Co1 N2 102.69(10) . .
O3 Co1 O4 79.38(8) . .
O2 Co1 O4 92.00(8) . .
O1 Co1 O4 98.59(8) . .
N1 Co1 O4 90.83(9) . .
N2 Co1 O4 164.98(9) . .
O3 Co1 Na1 93.82(6) . .
O2 Co1 Na1 45.85(6) . .
O1 Co1 Na1 90.38(6) . .
N1 Co1 Na1 132.95(7) . .
N2 Co1 Na1 122.78(7) . .
O4 Co1 Na1 46.21(5) . .
O5 Co2 O4 104.03(9) . .
O5 Co2 O3 173.90(9) . .
O4 Co2 O3 80.92(8) . .
O5 Co2 N3 99.06(10) . .
O4 Co2 N3 156.91(9) . .
O3 Co2 N3 76.00(9) . .
O5 Co2 N4 90.37(9) . .
O4 Co2 N4 78.57(9) . .
O3 Co2 N4 94.16(9) . .
N3 Co2 N4 102.16(10) . .
O5 Co2 O6 78.35(8) . .
O4 Co2 O6 91.00(8) . .
O3 Co2 O6 98.17(8) . .
N3 Co2 O6 93.00(9) . .
N4 Co2 O6 162.41(9) . .
O5 Co2 Na1 89.59(7) . .
O4 Co2 Na1 45.35(6) . .
O3 Co2 Na1 91.50(6) . .
N3 Co2 Na1 135.24(7) . .
N4 Co2 Na1 121.74(7) . .
O6 Co2 Na1 45.74(5) . .
O1 Co3 O6 107.86(9) 2_666 .
O1 Co3 O5 171.12(9) 2_666 .
O6 Co3 O5 80.25(8) . .
O1 Co3 N5 95.26(10) 2_666 .
O6 Co3 N5 155.76(9) . .
O5 Co3 N5 77.22(9) . .
O1 Co3 O2 79.04(8) 2_666 2_666
O6 Co3 O2 93.57(8) . 2_666
O5 Co3 O2 97.16(9) . 2_666
N5 Co3 O2 97.96(9) . 2_666
O1 Co3 N6 92.78(9) 2_666 .
O6 Co3 N6 78.85(9) . .
O5 Co3 N6 92.35(10) . .
N5 Co3 N6 93.19(10) . .
O2 Co3 N6 166.70(9) 2_666 .
O1 Co3 Na1 92.55(6) 2_666 .
O6 Co3 Na1 47.01(6) . .
O5 Co3 Na1 90.54(6) . .
N5 Co3 Na1 141.25(7) . .
O2 Co3 Na1 46.66(5) 2_666 .
N6 Co3 Na1 124.30(7) . .
O2 Na1 O2 180.0 2_666 .
O2 Na1 O4 83.73(7) 2_666 2_666
O2 Na1 O4 96.27(7) . 2_666
O2 Na1 O4 96.27(7) 2_666 .
O2 Na1 O4 83.73(7) . .
O4 Na1 O4 179.998(1) 2_666 .
O2 Na1 O6 95.88(7) 2_666 2_666
O2 Na1 O6 84.13(7) . 2_666
O4 Na1 O6 82.25(7) 2_666 2_666
O4 Na1 O6 97.75(7) . 2_666
O2 Na1 O6 84.13(7) 2_666 .
O2 Na1 O6 95.87(7) . .
O4 Na1 O6 97.75(7) 2_666 .
O4 Na1 O6 82.25(7) . .
O6 Na1 O6 179.998(1) 2_666 .
O2 Na1 Co3 136.76(5) 2_666 2_666
O2 Na1 Co3 43.24(5) . 2_666
O4 Na1 Co3 90.82(5) 2_666 2_666
O4 Na1 Co3 89.18(5) . 2_666
O6 Na1 Co3 40.97(5) 2_666 2_666
O6 Na1 Co3 139.03(5) . 2_666
O2 Na1 Co3 43.24(5) 2_666 .
O2 Na1 Co3 136.76(5) . .
O4 Na1 Co3 89.18(5) 2_666 .
O4 Na1 Co3 90.82(5) . .
O6 Na1 Co3 139.03(5) 2_666 .
O6 Na1 Co3 40.97(5) . .
Co3 Na1 Co3 179.999(2) 2_666 .
O2 Na1 Co1 40.58(5) 2_666 2_666
O2 Na1 Co1 139.42(5) . 2_666
O4 Na1 Co1 43.20(5) 2_666 2_666
O4 Na1 Co1 136.80(5) . 2_666
O6 Na1 Co1 87.48(5) 2_666 2_666
O6 Na1 Co1 92.52(5) . 2_666
Co3 Na1 Co1 119.500(11) 2_666 2_666
Co3 Na1 Co1 60.501(11) . 2_666
O2 Na1 Co1 139.42(5) 2_666 .
O2 Na1 Co1 40.57(5) . .
O4 Na1 Co1 136.80(5) 2_666 .
O4 Na1 Co1 43.20(5) . .
O6 Na1 Co1 92.52(5) 2_666 .
O6 Na1 Co1 87.48(5) . .
Co3 Na1 Co1 60.500(11) 2_666 .
Co3 Na1 Co1 119.499(11) . .
Co1 Na1 Co1 179.999(1) 2_666 .
O2 Na1 Co2 88.69(5) 2_666 .
O2 Na1 Co2 91.31(5) . .
O4 Na1 Co2 140.77(5) 2_666 .
O4 Na1 Co2 39.23(5) . .
O6 Na1 Co2 136.91(5) 2_666 .
O6 Na1 Co2 43.09(5) . .
Co3 Na1 Co2 119.535(10) 2_666 .
Co3 Na1 Co2 60.464(10) . .
Co1 Na1 Co2 120.486(10) 2_666 .
Co1 Na1 Co2 59.515(10) . .
O2 Na1 Co2 91.31(5) 2_666 2_666
O2 Na1 Co2 88.69(5) . 2_666
O4 Na1 Co2 39.23(5) 2_666 2_666
O4 Na1 Co2 140.77(5) . 2_666
O6 Na1 Co2 43.09(5) 2_666 2_666
O6 Na1 Co2 136.91(5) . 2_666
Co3 Na1 Co2 60.465(10) 2_666 2_666
Co3 Na1 Co2 119.535(10) . 2_666
Co1 Na1 Co2 59.514(11) 2_666 2_666
Co1 Na1 Co2 120.486(10) . 2_666
Co2 Na1 Co2 180.0 . 2_666
C6 O1 Co3 132.40(19) . 2_666
C6 O1 Co1 118.62(18) . .
Co3 O1 Co1 101.61(9) 2_666 .
C12 O2 Co1 113.68(18) . .
C12 O2 Co3 117.90(18) . 2_666
Co1 O2 Co3 97.84(8) . 2_666
C12 O2 Na1 135.76(18) . .
Co1 O2 Na1 93.58(8) . .
Co3 O2 Na1 90.10(8) 2_666 .
C18 O3 Co1 131.19(19) . .
C18 O3 Co2 116.18(18) . .
Co1 O3 Co2 100.35(9) . .
C24 O4 Co2 112.37(17) . .
C24 O4 Co1 126.30(18) . .
Co2 O4 Co1 97.52(8) . .
C24 O4 Na1 127.33(18) . .
Co2 O4 Na1 95.42(8) . .
Co1 O4 Na1 90.60(7) . .
C30 O5 Co2 138.4(2) . .
C30 O5 Co3 118.64(19) . .
Co2 O5 Co3 102.58(9) . .
C36 O6 Co3 110.58(17) . .
C36 O6 Co2 124.89(18) . .
Co3 O6 Co2 97.45(8) . .
C36 O6 Na1 132.08(18) . .
Co3 O6 Na1 92.02(8) . .
Co2 O6 Na1 91.17(7) . .
C5 N1 C1 118.9(3) . .
C5 N1 Co1 115.3(2) . .
C1 N1 Co1 125.1(2) . .
C11 N2 C7 118.5(3) . .
C11 N2 Co1 113.2(2) . .
C7 N2 Co1 128.3(2) . .
C17 N3 C13 119.0(3) . .
C17 N3 Co2 114.9(2) . .
C13 N3 Co2 125.3(2) . .
C19 N4 C23 118.8(3) . .
C19 N4 Co2 130.2(2) . .
C23 N4 Co2 110.60(19) . .
C29 N5 C25 119.7(3) . .
C29 N5 Co3 115.2(2) . .
C25 N5 Co3 124.3(2) . .
C35 N6 C31 118.7(3) . .
C35 N6 Co3 111.6(2) . .
C31 N6 Co3 129.6(2) . .
N1 C1 C2 122.7(3) . .
C1 C2 C3 118.4(3) . .
C4 C3 C2 119.4(3) . .
C3 C4 C5 119.1(3) . .
N1 C5 C4 121.5(3) . .
N1 C5 C6 116.1(3) . .
C4 C5 C6 122.4(3) . .
O1 C6 C5 111.3(2) . .
N2 C7 C8 123.4(3) . .
C7 C8 C9 117.5(3) . .
C10 C9 C8 119.5(3) . .
C9 C10 C11 119.3(3) . .
N2 C11 C10 121.9(3) . .
N2 C11 C12 115.5(3) . .
C10 C11 C12 122.7(3) . .
O2 C12 C11 112.2(2) . .
N3 C13 C14 122.2(3) . .
C15 C14 C13 118.9(3) . .
C14 C15 C16 119.0(3) . .
C15 C16 C17 119.3(3) . .
N3 C17 C16 121.6(3) . .
N3 C17 C18 116.0(3) . .
C16 C17 C18 122.4(3) . .
O3 C18 C17 110.5(2) . .
N4 C19 C20 123.2(3) . .
C21 C20 C19 117.9(3) . .
C22 C21 C20 119.4(3) . .
C21 C22 C23 119.1(3) . .
N4 C23 C22 121.5(3) . .
N4 C23 C24 116.1(3) . .
C22 C23 C24 122.4(3) . .
O4 C24 C23 112.6(2) . .
N5 C25 C26 122.4(3) . .
C27 C26 C25 118.0(3) . .
C28 C27 C26 119.7(3) . .
C27 C28 C29 119.3(3) . .
N5 C29 C28 120.8(3) . .
N5 C29 C30 115.9(3) . .
C28 C29 C30 123.3(3) . .
O5 C30 C29 111.3(3) . .
N6 C31 C32 123.1(3) . .
C33 C32 C31 118.5(3) . .
C32 C33 C34 118.8(3) . .
C33 C34 C35 119.2(3) . .
N6 C35 C34 121.7(3) . .
N6 C35 C36 115.1(3) . .
C34 C35 C36 123.2(3) . .
O6 C36 C35 112.0(2) . .
Cl1B C1S Cl1A 109.6(5) . .
Cl2B C2S Cl2A 109.6(13) . .

loop_
_geom_bond_atom_site_label_1
_geom_bond_atom_site_label_2
_geom_bond_distance
_geom_bond_site_symmetry_2
Co1 O3 2.017(2) .
Co1 O2 2.060(2) .
Co1 O1 2.073(2) .
Co1 N1 2.150(2) .
Co1 N2 2.161(3) .
Co1 O4 2.164(2) .
Co1 Na1 3.1612(4) .
Co2 O5 2.012(2) .
Co2 O4 2.029(2) .
Co2 O3 2.089(2) .
Co2 N3 2.144(3) .
Co2 N4 2.169(3) .
Co2 O6 2.182(2) .
Co2 Na1 3.1932(4) .
Co3 O1 2.013(2) 2_666
Co3 O6 2.050(2) .
Co3 O5 2.066(2) .
Co3 N5 2.132(3) .
Co3 O2 2.141(2) 2_666
Co3 N6 2.163(3) .
Co3 Na1 3.1248(4) .
Na1 O2 2.273(2) 2_666
Na1 O2 2.273(2) .
Na1 O4 2.282(2) 2_666
Na1 O4 2.282(2) .
Na1 O6 2.287(2) 2_666
Na1 O6 2.287(2) .
Na1 Co3 3.1248(4) 2_666
Na1 Co1 3.1612(4) 2_666
Na1 Co2 3.1933(4) 2_666
O1 C6 1.377(4) .
O1 Co3 2.013(2) 2_666
O2 C12 1.387(3) .
O2 Co3 2.141(2) 2_666
O3 C18 1.384(4) .
O4 C24 1.387(3) .
O5 C30 1.371(4) .
O6 C36 1.385(3) .
N1 C5 1.341(4) .
N1 C1 1.344(4) .
N2 C11 1.337(4) .
N2 C7 1.341(4) .
N3 C17 1.334(4) .
N3 C13 1.352(4) .
N4 C19 1.333(4) .
N4 C23 1.339(4) .
N5 C29 1.335(4) .
N5 C25 1.338(4) .
N6 C35 1.335(4) .
N6 C31 1.338(4) .
C1 C2 1.376(5) .
C2 C3 1.390(5) .
C3 C4 1.375(5) .
C4 C5 1.396(4) .
C5 C6 1.514(4) .
C7 C8 1.388(4) .
C8 C9 1.392(5) .
C9 C10 1.376(5) .
C10 C11 1.391(4) .
C11 C12 1.523(4) .
C13 C14 1.386(5) .
C14 C15 1.376(5) .
C15 C16 1.388(5) .
C16 C17 1.394(4) .
C17 C18 1.523(4) .
C19 C20 1.389(5) .
C20 C21 1.383(5) .
C21 C22 1.382(5) .
C22 C23 1.396(4) .
C23 C24 1.520(4) .
C25 C26 1.387(4) .
C26 C27 1.384(5) .
C27 C28 1.371(5) .
C28 C29 1.401(4) .
C29 C30 1.519(4) .
C31 C32 1.383(5) .
C32 C33 1.379(6) .
C33 C34 1.390(5) .
C34 C35 1.392(4) .
C35 C36 1.529(4) .
C1S Cl1B 1.706(7) .
C1S Cl1A 1.708(9) .
Cl2A C2S 1.79(2) .
Cl2B C2S 1.753(19) .
